data_7103125
loop_
_publ_author_name
'Park, Ji Hoon'
'Kim, Eunha'
'Kim, Hyeong-Mook'
'Choi, Soo Young'
'Chung, Young Keun'

_publ_section_title
;
 Cobalt/rhodium heterobimetallic nanoparticle-catalyzed carbonylative
 [2+2+1] cycloaddition of allenes and bisallenes to Pauson-Khand-type
 reaction products.
;
_journal_issue 20
_journal_name_full 'Chemical communications (Cambridge, England)'
_journal_page_first 2388
_journal_page_last 2390
_journal_paper_doi 10.1039/b718107h
_journal_year 2008
_chemical_formula_moiety 'C19 H16 O'
_chemical_formula_sum 'C19 H16 O'
_chemical_formula_weight 260.32
_chemical_name_systematic
;
?
;
_space_group_IT_number 9
_symmetry_cell_setting monoclinic
_symmetry_space_group_name_Hall 'C -2yc'
_symmetry_space_group_name_H-M 'C 1 c 1'
_atom_sites_solution_hydrogens geom
_atom_sites_solution_primary direct
_atom_sites_solution_secondary difmap
_audit_creation_method SHELXL-97
_cell_angle_alpha 90.00
_cell_angle_beta 101.694(3)
_cell_angle_gamma 90.00
_cell_formula_units_Z 4
_cell_length_a 27.151(3)
_cell_length_b 7.5779(4)
_cell_length_c 7.2416(8)
_cell_measurement_reflns_used 1297
_cell_measurement_temperature 293(2)
_cell_measurement_theta_max 27.485
_cell_measurement_theta_min 0.998
_cell_volume 1459.0(2)
_computing_cell_refinement 'HKL Scalepack (Otwinowski & Minor 1997)'
_computing_data_collection 'Collect (Bruker AXS BV, 1997-2004)'
_computing_data_reduction 'HKL Denzo and Scalepack (Otwinowski & Minor 1997)'
_computing_molecular_graphics ORTEP32
_computing_publication_material WinGX
_computing_structure_refinement 'SHELXL-97 (Sheldrick, 1997)'
_computing_structure_solution 'SHELXS-97 (Sheldrick, 1990)'
_diffrn_ambient_temperature 293(2)
_diffrn_detector_area_resol_mean 9
_diffrn_measured_fraction_theta_full 0.985
_diffrn_measured_fraction_theta_max 0.985
_diffrn_measurement_device '95mm CCD camera on \k-goniostat'
_diffrn_measurement_device_type KappaCCD
_diffrn_measurement_method CCD
_diffrn_radiation_monochromator 'horizonally mounted graphite crystal'
_diffrn_radiation_source 'fine-focus sealed tube'
_diffrn_radiation_type MoK\a
_diffrn_radiation_wavelength 0.71073
_diffrn_reflns_av_R_equivalents 0.0130
_diffrn_reflns_av_sigmaI/netI 0.0399
_diffrn_reflns_limit_h_max 34
_diffrn_reflns_limit_h_min -34
_diffrn_reflns_limit_k_max 9
_diffrn_reflns_limit_k_min -8
_diffrn_reflns_limit_l_max 9
_diffrn_reflns_limit_l_min -9
_diffrn_reflns_number 2833
_diffrn_reflns_theta_full 27.40
_diffrn_reflns_theta_max 27.40
_diffrn_reflns_theta_min 3.54
_exptl_absorpt_coefficient_mu 0.072
_exptl_absorpt_correction_type none
_exptl_crystal_colour Yellow
_exptl_crystal_density_diffrn 1.185
_exptl_crystal_density_method 'not measured'
_exptl_crystal_description plate
_exptl_crystal_F_000 552
_exptl_crystal_size_max 0.35
_exptl_crystal_size_mid 0.2
_exptl_crystal_size_min 0.1
_refine_diff_density_max 0.191
_refine_diff_density_min -0.121
_refine_diff_density_rms 0.029
_refine_ls_abs_structure_details 'Flack H D (1983), Acta Cryst. A39, 876-881'
_refine_ls_abs_structure_Flack -2(4)
_refine_ls_extinction_coef 0.014(2)
_refine_ls_extinction_expression Fc^*^=kFc[1+0.001xFc^2^\l^3^/sin(2\q)]^-1/4^
_refine_ls_extinction_method SHELXL
_refine_ls_goodness_of_fit_ref 1.037
_refine_ls_hydrogen_treatment constr
_refine_ls_matrix_type full
_refine_ls_number_parameters 182
_refine_ls_number_reflns 2830
_refine_ls_number_restraints 2
_refine_ls_restrained_S_all 1.037
_refine_ls_R_factor_all 0.0759
_refine_ls_R_factor_gt 0.0496
_refine_ls_shift/su_max 0.000
_refine_ls_shift/su_mean 0.000
_refine_ls_structure_factor_coef Fsqd
_refine_ls_weighting_details 'calc w=1/[\s^2^(Fo^2^)+(0.0591P)^2^+0.4603P] where P=(Fo^2^+2Fc^2^)/3'
_refine_ls_weighting_scheme calc
_refine_ls_wR_factor_gt 0.1230
_refine_ls_wR_factor_ref 0.1378
_reflns_number_gt 1980
_reflns_number_total 2830
_reflns_threshold_expression >2sigma(I)
_cod_data_source_file b718107h.txt
_cod_data_source_block 1b
_cod_depositor_comments
;
The following automatic conversions were performed:
'_symmetry_cell_setting' value 'Monoclinic' changed to 'monoclinic'
according to '/home/saulius/struct/CIF-dictionaries/cif_core.dic'
dictionary named 'cif_core.dic' version 2.4.1 from 2010-06-29.

Automatic conversion script
Id: cif_fix_enum 1527 2010-12-29 10:47:43Z saulius 
;
_cod_original_sg_symbol_H-M 'C c'
_cod_database_code 7103125

loop_
_symmetry_equiv_pos_as_xyz
'x, y, z'
'x, -y, z+1/2'
'x+1/2, y+1/2, z'
'x+1/2, -y+1/2, z+1/2'

loop_
_atom_site_label
_atom_site_type_symbol
_atom_site_fract_x
_atom_site_fract_y
_atom_site_fract_z
_atom_site_U_iso_or_equiv
_atom_site_adp_type
_atom_site_occupancy
_atom_site_symmetry_multiplicity
_atom_site_calc_flag
_atom_site_refinement_flags
_atom_site_disorder_assembly
_atom_site_disorder_group
O1 O 0.3342(2) 0.14737(18) 0.4275(9) 0.1131(8) Uani 1 1 d . . .
C1 C 0.22393(14) 0.7529(5) 0.4472(5) 0.0491(10) Uani 1 1 d . . .
C2 C 0.20836(17) 0.8676(6) 0.5718(6) 0.0749(14) Uani 1 1 d . . .
H2 H 0.2317 0.9414 0.6460 0.090 Uiso 1 1 calc R . .
C3 C 0.1592(2) 0.8740(9) 0.5875(7) 0.0989(18) Uani 1 1 d . . .
H3 H 0.1494 0.9532 0.6713 0.119 Uiso 1 1 calc R . .
C4 C 0.12376(19) 0.7647(7) 0.4809(6) 0.0827(17) Uani 1 1 d . . .
H4 H 0.0905 0.7679 0.4953 0.099 Uiso 1 1 calc R . .
C5 C 0.13751(17) 0.6555(7) 0.3584(8) 0.0834(16) Uani 1 1 d . . .
H5 H 0.1138 0.5826 0.2848 0.100 Uiso 1 1 calc R . .
C6 C 0.18912(17) 0.6492(6) 0.3386(7) 0.0757(14) Uani 1 1 d . . .
H6 H 0.1986 0.5736 0.2508 0.091 Uiso 1 1 calc R . .
C7 C 0.27809(15) 0.7518(5) 0.4358(5) 0.0541(10) Uani 1 1 d . . .
H7 H 0.2943 0.8595 0.4323 0.065 Uiso 1 1 calc R . .
C8 C 0.30578(13) 0.5981(4) 0.4301(4) 0.0390(8) Uani 1 1 d . . .
C9 C 0.28966(16) 0.4148(4) 0.4280(5) 0.0530(10) Uani 1 1 d . . .
H9A H 0.2758 0.3895 0.5385 0.080 Uiso 1 1 calc R . .
H9B H 0.2640 0.3915 0.3165 0.080 Uiso 1 1 calc R . .
C10 C 0.3330(2) 0.3074(2) 0.4276(8) 0.0621(6) Uani 1 1 d . . .
C11 C 0.37719(15) 0.4273(5) 0.4294(5) 0.0547(10) Uani 1 1 d . . .
H11 H 0.4100 0.3922 0.4299 0.066 Uiso 1 1 calc R . .
C12 C 0.36008(13) 0.6004(4) 0.4301(4) 0.0409(8) Uani 1 1 d . . .
C13 C 0.38850(16) 0.7591(5) 0.4325(5) 0.0551(10) Uani 1 1 d . . .
H13A H 0.3862 0.8215 0.5474 0.083 Uiso 1 1 calc R . .
H13B H 0.3714 0.8312 0.3283 0.083 Uiso 1 1 calc R . .
C14 C 0.44265(14) 0.7549(4) 0.4215(5) 0.0467(9) Uani 1 1 d . . .
C15 C 0.45919(16) 0.8535(6) 0.2886(6) 0.0703(13) Uani 1 1 d . . .
H15 H 0.4364 0.9239 0.2076 0.084 Uiso 1 1 calc R . .
C16 C 0.5097(2) 0.8517(7) 0.2710(8) 0.0876(15) Uani 1 1 d . . .
H16 H 0.5200 0.9180 0.1776 0.105 Uiso 1 1 calc R . .
C17 C 0.54290(18) 0.7540(7) 0.3895(7) 0.0821(16) Uani 1 1 d . . .
H17 H 0.5765 0.7531 0.3798 0.098 Uiso 1 1 calc R . .
C18 C 0.52708(17) 0.6533(6) 0.5275(6) 0.0709(13) Uani 1 1 d . . .
H18 H 0.5502 0.5856 0.6105 0.085 Uiso 1 1 calc R . .
C19 C 0.47907(16) 0.6541(6) 0.5403(6) 0.0678(12) Uani 1 1 d . . .
H19 H 0.4692 0.5846 0.6322 0.081 Uiso 1 1 calc R . .

loop_
_atom_site_aniso_label
_atom_site_aniso_U_11
_atom_site_aniso_U_22
_atom_site_aniso_U_33
_atom_site_aniso_U_23
_atom_site_aniso_U_13
_atom_site_aniso_U_12
O1 0.1297(16) 0.0298(8) 0.157(2) -0.004(2) -0.0257(13) -0.003(2)
C1 0.040(2) 0.046(2) 0.058(2) 0.0036(16) 0.0020(17) 0.0016(16)
C2 0.056(3) 0.096(3) 0.068(3) -0.033(2) 0.003(2) 0.017(2)
C3 0.062(3) 0.153(5) 0.082(3) -0.037(3) 0.016(3) 0.028(3)
C4 0.051(3) 0.111(4) 0.094(4) 0.011(3) 0.033(3) 0.027(2)
C5 0.042(3) 0.082(3) 0.123(4) 0.001(3) 0.008(3) -0.010(2)
C6 0.050(3) 0.071(3) 0.108(4) -0.024(2) 0.020(3) 0.003(2)
C7 0.037(2) 0.048(2) 0.079(3) -0.0078(17) 0.0170(19) -0.0013(15)
C8 0.0437(19) 0.0353(19) 0.0370(18) -0.0011(12) 0.0059(15) -0.0018(14)
C9 0.064(3) 0.0428(19) 0.052(2) 0.0056(14) 0.0106(19) -0.0150(17)
C10 0.0723(14) 0.0341(10) 0.0707(14) 0.008(2) -0.0069(11) 0.000(3)
C11 0.0372(19) 0.052(2) 0.075(3) -0.0146(17) 0.0128(19) -0.0032(16)
C12 0.045(2) 0.0358(18) 0.045(2) -0.0003(13) 0.0149(17) 0.0018(15)
C13 0.051(3) 0.049(2) 0.065(3) 0.0076(17) 0.010(2) -0.0033(16)
C14 0.046(2) 0.035(2) 0.063(2) -0.0002(16) 0.0203(19) -0.0019(15)
C15 0.048(2) 0.066(3) 0.097(3) 0.021(2) 0.015(2) -0.003(2)
C16 0.063(3) 0.102(3) 0.104(4) 0.022(3) 0.032(3) -0.012(3)
C17 0.043(3) 0.103(4) 0.102(4) -0.013(3) 0.019(3) 0.006(2)
C18 0.051(3) 0.067(3) 0.094(3) 0.012(2) 0.012(2) 0.002(2)
C19 0.048(3) 0.072(3) 0.081(3) 0.023(2) 0.006(2) 0.002(2)

loop_
_atom_type_symbol
_atom_type_description
_atom_type_scat_dispersion_real
_atom_type_scat_dispersion_imag
_atom_type_scat_source
C C 0.0033 0.0016 'International Tables Vol C Tables 4.2.6.8 and 6.1.1.4'
H H 0.0000 0.0000 'International Tables Vol C Tables 4.2.6.8 and 6.1.1.4'
O O 0.0106 0.0060 'International Tables Vol C Tables 4.2.6.8 and 6.1.1.4'

loop_
_geom_angle_atom_site_label_1
_geom_angle_atom_site_label_2
_geom_angle_atom_site_label_3
_geom_angle
_geom_angle_site_symmetry_1
_geom_angle_site_symmetry_3
_geom_angle_publ_flag
C6 C1 C2 118.4(4) . . ?
C6 C1 C7 123.1(4) . . ?
C2 C1 C7 118.5(4) . . ?
C3 C2 C1 120.8(5) . . ?
C2 C3 C4 121.0(5) . . ?
C5 C4 C3 119.4(5) . . ?
C4 C5 C6 120.1(5) . . ?
C1 C6 C5 120.2(5) . . ?
C8 C7 C1 123.5(3) . . ?
C7 C8 C9 129.5(3) . . ?
C7 C8 C12 122.4(3) . . ?
C9 C8 C12 108.1(3) . . ?
C10 C9 C8 107.3(3) . . ?
O1 C10 C9 126.1(6) . . ?
O1 C10 C11 125.7(6) . . ?
C9 C10 C11 108.16(16) . . ?
C12 C11 C10 107.6(3) . . ?
C11 C12 C13 127.9(3) . . ?
C11 C12 C8 108.9(3) . . ?
C13 C12 C8 123.3(3) . . ?
C12 C13 C14 121.3(3) . . ?
C15 C14 C19 116.1(4) . . ?
C15 C14 C13 119.7(4) . . ?
C19 C14 C13 124.2(3) . . ?
C14 C15 C16 121.7(4) . . ?
C17 C16 C15 119.5(5) . . ?
C16 C17 C18 119.9(5) . . ?
C19 C18 C17 119.9(4) . . ?
C18 C19 C14 122.8(4) . . ?

loop_
_geom_bond_atom_site_label_1
_geom_bond_atom_site_label_2
_geom_bond_distance
_geom_bond_site_symmetry_2
_geom_bond_publ_flag
O1 C10 1.213(2) . ?
C1 C6 1.352(6) . ?
C1 C2 1.379(5) . ?
C1 C7 1.489(5) . ?
C2 C3 1.363(7) . ?
C3 C4 1.381(8) . ?
C4 C5 1.321(6) . ?
C5 C6 1.438(6) . ?
C7 C8 1.392(5) . ?
C8 C9 1.455(4) . ?
C8 C12 1.474(2) . ?
C9 C10 1.431(7) . ?
C10 C11 1.503(6) . ?
C11 C12 1.392(5) . ?
C12 C13 1.427(5) . ?
C13 C14 1.489(5) . ?
C14 C15 1.365(5) . ?
C14 C19 1.399(6) . ?
C15 C16 1.403(7) . ?
C16 C17 1.335(7) . ?
C17 C18 1.393(7) . ?
C18 C19 1.325(6) . ?

loop_
_cod_related_entry_id
_cod_related_entry_database
_cod_related_entry_code
1 ChemSpider 30653037
